data_1566143
loop_
_publ_author_name
'Forensi, Silvia'
'Stopin, Antoine'
'de Leo, Federica'
'Wouters, Johan'
'Bonifazi, Davide'

_publ_section_title
;
 1,8,10-Trisubstituted anthracenyl hydrocarbons: Towards versatile
 scaffolds for multiple-H-bonded recognition arrays
;
_journal_issue 51
_journal_name_full Tetrahedron
_journal_page_first 131299
_journal_paper_doi 10.1016/j.tet.2020.131299
_journal_volume 76
_journal_year 2020
_chemical_formula_moiety 'C14 H8 Cl2 O2'
_chemical_formula_sum 'C14 H8 Cl2 O2'
_chemical_formula_weight 279.10
_space_group_IT_number 14
_space_group_name_Hall '-P 2ybc'
_space_group_name_H-M_alt 'P 1 21/c 1'
_symmetry_cell_setting monoclinic
_symmetry_space_group_name_Hall '-P 2ybc'
_symmetry_space_group_name_H-M 'P 1 21/c 1'
_atom_sites_solution_hydrogens geom
_atom_sites_solution_primary direct
_atom_sites_solution_secondary difmap
_audit_creation_method SHELXL-97
_cell_angle_alpha 90.00
_cell_angle_beta 108.504(2)
_cell_angle_gamma 90.00
_cell_formula_units_Z 4
_cell_length_a 7.7477(2)
_cell_length_b 7.7582(2)
_cell_length_c 20.4902(5)
_cell_measurement_reflns_used 3238
_cell_measurement_temperature 293(2)
_cell_measurement_theta_max 66.9990
_cell_measurement_theta_min 6.1240
_cell_volume 1167.96(5)
_computing_cell_refinement
;
CrysAlisPro, Agilent Technologies,
Version 1.171.37.31 (release 14-01-2014 CrysAlis171 .NET)
(compiled Jan 14 2014,18:38:05)
;
_computing_data_collection
;
CrysAlisPro, Agilent Technologies,
Version 1.171.37.31 (release 14-01-2014 CrysAlis171 .NET)
(compiled Jan 14 2014,18:38:05)
;
_computing_data_reduction
;
CrysAlisPro, Agilent Technologies,
Version 1.171.37.31 (release 14-01-2014 CrysAlis171 .NET)
(compiled Jan 14 2014,18:38:05)
;
_computing_structure_refinement 'SHELXL-97 (Sheldrick, 1997)'
_computing_structure_solution Sir2004
_diffrn_ambient_temperature 293(2)
_diffrn_detector 'CCD plate'
_diffrn_detector_area_resol_mean 5.1856
_diffrn_detector_type Ruby
_diffrn_measured_fraction_theta_full 0.992
_diffrn_measured_fraction_theta_max 0.992
_diffrn_measurement_device 'four-circle diffractometer'
_diffrn_measurement_device_type 'Xcalibur, Ruby, Gemini ultra'
_diffrn_measurement_method '\w scans'_diffrn_standards_number'
_diffrn_radiation_monochromator mirror
_diffrn_radiation_probe x-ray
_diffrn_radiation_type 'Cu K\a'
_diffrn_radiation_wavelength 1.54184
_diffrn_reflns_av_R_equivalents 0.0295
_diffrn_reflns_av_sigmaI/netI 0.0277
_diffrn_reflns_limit_h_max 6
_diffrn_reflns_limit_h_min -9
_diffrn_reflns_limit_k_max 9
_diffrn_reflns_limit_k_min -8
_diffrn_reflns_limit_l_max 24
_diffrn_reflns_limit_l_min -23
_diffrn_reflns_number 6032
_diffrn_reflns_theta_full 66.59
_diffrn_reflns_theta_max 66.59
_diffrn_reflns_theta_min 6.14
_diffrn_source 'sealed X-ray tube'
_diffrn_source_type 'Enhance Ultra (Cu) X-ray Source'
_exptl_absorpt_coefficient_mu 4.915
_exptl_absorpt_correction_T_max 0.5900
_exptl_absorpt_correction_T_min 0.1565
_exptl_absorpt_correction_type multi-scan
_exptl_absorpt_process_details
;
CrysAlisPro, Agilent Technologies,
Version 1.171.37.31 (release 14-01-2014 CrysAlis171 .NET)
(compiled Jan 14 2014,18:38:05)
Empirical absorption correction using spherical harmonics,
 implemented in SCALE3 ABSPACK scaling algorithm.
;
_exptl_crystal_colour pink
_exptl_crystal_density_diffrn 1.587
_exptl_crystal_density_method 'not measured'
_exptl_crystal_description plaquet
_exptl_crystal_F_000 568
_exptl_crystal_size_max 0.60
_exptl_crystal_size_mid 0.14
_exptl_crystal_size_min 0.12
_refine_diff_density_max 0.207
_refine_diff_density_min -0.254
_refine_diff_density_rms 0.041
_refine_ls_extinction_method none
_refine_ls_goodness_of_fit_ref 0.956
_refine_ls_hydrogen_treatment mixed
_refine_ls_matrix_type full
_refine_ls_number_parameters 171
_refine_ls_number_reflns 2047
_refine_ls_number_restraints 0
_refine_ls_restrained_S_all 0.956
_refine_ls_R_factor_all 0.0396
_refine_ls_R_factor_gt 0.0357
_refine_ls_shift/su_max 0.001
_refine_ls_shift/su_mean 0.000
_refine_ls_structure_factor_coef Fsqd
_refine_ls_weighting_details 'calc w=1/[\s^2^(Fo^2^)+(0.1000P)^2^+0.0000P] where P=(Fo^2^+2Fc^2^)/3'
_refine_ls_weighting_scheme calc
_refine_ls_wR_factor_gt 0.1171
_refine_ls_wR_factor_ref 0.1237
_reflns_number_gt 1828
_reflns_number_total 2047
_reflns_threshold_expression >2sigma(I)
_cod_data_source_file Tetrahedron-2020-76-131299.cif
_cod_data_source_block 7
_cod_original_sg_symbol_Hall '-P 2ybc '
_cod_original_sg_symbol_H-M 'P 21/c'
_cod_database_code 1566143

loop_
_symmetry_equiv_pos_as_xyz
'x, y, z'
'-x, y+1/2, -z+1/2'
'-x, -y, -z'
'x, -y-1/2, z-1/2'

loop_
_atom_site_label
_atom_site_type_symbol
_atom_site_fract_x
_atom_site_fract_y
_atom_site_fract_z
_atom_site_U_iso_or_equiv
_atom_site_adp_type
_atom_site_occupancy
_atom_site_symmetry_multiplicity
_atom_site_calc_flag
_atom_site_refinement_flags
_atom_site_disorder_assembly
_atom_site_disorder_group
Cl1 Cl 1.17801(7) 0.46000(8) 0.79991(2) 0.0639(2) Uani 1 1 d . . .
Cl2 Cl 1.43240(7) 0.66222(8) 1.05260(2) 0.0647(2) Uani 1 1 d . . .
O1 O 1.21618(19) 0.78938(18) 0.89745(6) 0.0465(3) Uani 1 1 d . . .
O2 O 0.5974(2) 0.8187(2) 0.91239(9) 0.0677(5) Uani 1 1 d . . .
C1 C 0.9660(3) 0.5291(2) 0.80191(9) 0.0466(4) Uani 1 1 d . . .
C2 C 0.9506(2) 0.6175(2) 0.85908(8) 0.0399(4) Uani 1 1 d . . .
C3 C 1.1166(2) 0.6569(2) 0.91908(8) 0.0385(4) Uani 1 1 d . . .
C4 C 1.0755(2) 0.7168(2) 0.98301(8) 0.0381(4) Uani 1 1 d . . .
C5 C 1.2124(3) 0.7277(2) 1.04572(9) 0.0441(4) Uani 1 1 d . . .
C6 C 1.1814(3) 0.7888(3) 1.10455(9) 0.0541(5) Uani 1 1 d . . .
H6 H 1.2756 0.7923 1.1461 0.065 Uiso 1 1 calc R . .
C7 C 1.0105(3) 0.8442(3) 1.10092(10) 0.0560(5) Uani 1 1 d . . .
H7 H 0.9892 0.8871 1.1401 0.067 Uiso 1 1 calc R . .
C8 C 0.8709(3) 0.8365(2) 1.03984(11) 0.0514(5) Uani 1 1 d . . .
H8 H 0.7555 0.8751 1.0376 0.062 Uiso 1 1 calc R . .
C9 C 0.9014(2) 0.7711(2) 0.98085(9) 0.0416(4) Uani 1 1 d . . .
C10 C 0.7470(2) 0.7589(2) 0.91651(10) 0.0458(4) Uani 1 1 d . . .
C11 C 0.7753(2) 0.6679(2) 0.85681(9) 0.0439(4) Uani 1 1 d . . .
C12 C 0.6244(3) 0.6295(3) 0.80058(11) 0.0566(5) Uani 1 1 d . . .
H12 H 0.5092 0.6650 0.7999 0.068 Uiso 1 1 calc R . .
C13 C 0.6453(3) 0.5389(3) 0.74572(11) 0.0621(6) Uani 1 1 d . . .
H13 H 0.5440 0.5121 0.7083 0.075 Uiso 1 1 calc R . .
C14 C 0.8160(3) 0.4878(3) 0.74621(10) 0.0561(5) Uani 1 1 d . . .
H14 H 0.8302 0.4259 0.7094 0.067 Uiso 1 1 calc R . .
H1O H 1.327(4) 0.770(4) 0.9125(14) 0.074(8) Uiso 1 1 d . . .
H3 H 1.192(3) 0.547(3) 0.9314(10) 0.046(5) Uiso 1 1 d . . .

loop_
_atom_site_aniso_label
_atom_site_aniso_U_11
_atom_site_aniso_U_22
_atom_site_aniso_U_33
_atom_site_aniso_U_23
_atom_site_aniso_U_13
_atom_site_aniso_U_12
Cl1 0.0667(4) 0.0757(4) 0.0579(4) -0.0111(2) 0.0319(3) 0.0073(2)
Cl2 0.0462(3) 0.0916(5) 0.0509(3) 0.0065(2) 0.0078(2) 0.0128(2)
O1 0.0380(8) 0.0591(8) 0.0453(7) 0.0077(6) 0.0176(6) -0.0025(5)
O2 0.0413(8) 0.0841(11) 0.0810(10) -0.0043(8) 0.0239(8) 0.0094(7)
C1 0.0547(11) 0.0463(9) 0.0421(9) 0.0010(7) 0.0200(8) -0.0010(7)
C2 0.0428(9) 0.0394(8) 0.0381(8) 0.0038(7) 0.0136(7) -0.0008(7)
C3 0.0399(9) 0.0405(9) 0.0377(8) 0.0023(6) 0.0159(7) 0.0036(6)
C4 0.0433(9) 0.0367(8) 0.0373(8) 0.0048(6) 0.0172(7) 0.0010(6)
C5 0.0463(10) 0.0471(9) 0.0393(9) 0.0061(7) 0.0140(8) 0.0023(7)
C6 0.0696(13) 0.0561(11) 0.0361(9) 0.0018(8) 0.0158(9) -0.0037(9)
C7 0.0764(15) 0.0534(11) 0.0478(11) -0.0041(8) 0.0334(11) -0.0028(9)
C8 0.0597(12) 0.0465(10) 0.0594(11) -0.0026(8) 0.0351(10) -0.0005(8)
C9 0.0457(10) 0.0383(8) 0.0467(9) 0.0025(7) 0.0230(8) -0.0011(7)
C10 0.0386(10) 0.0474(10) 0.0546(10) 0.0030(8) 0.0193(8) -0.0007(7)
C11 0.0399(10) 0.0443(9) 0.0462(9) 0.0032(7) 0.0120(8) -0.0033(7)
C12 0.0447(11) 0.0559(11) 0.0618(12) 0.0033(9) 0.0065(9) -0.0028(8)
C13 0.0631(14) 0.0598(12) 0.0501(11) -0.0024(9) -0.0010(9) -0.0112(9)
C14 0.0715(14) 0.0536(11) 0.0406(9) -0.0041(8) 0.0144(9) -0.0088(9)

loop_
_atom_type_symbol
_atom_type_description
_atom_type_scat_dispersion_real
_atom_type_scat_dispersion_imag
_atom_type_scat_source
C C 0.0181 0.0091 'International Tables Vol C Tables 4.2.6.8 and 6.1.1.4'
H H 0.0000 0.0000 'International Tables Vol C Tables 4.2.6.8 and 6.1.1.4'
Cl Cl 0.3639 0.7018 'International Tables Vol C Tables 4.2.6.8 and 6.1.1.4'
O O 0.0492 0.0322 'International Tables Vol C Tables 4.2.6.8 and 6.1.1.4'

loop_
_geom_angle_atom_site_label_1
_geom_angle_atom_site_label_2
_geom_angle_atom_site_label_3
_geom_angle
_geom_angle_site_symmetry_1
_geom_angle_site_symmetry_3
C3 O1 H1O 110.3(19) . .
C14 C1 C2 122.21(18) . .
C14 C1 Cl1 117.48(15) . .
C2 C1 Cl1 120.28(15) . .
C1 C2 C11 116.76(17) . .
C1 C2 C3 120.55(15) . .
C11 C2 C3 122.69(15) . .
O1 C3 C2 107.30(13) . .
O1 C3 C4 109.15(13) . .
C2 C3 C4 114.18(14) . .
O1 C3 H3 110.5(11) . .
C2 C3 H3 108.0(11) . .
C4 C3 H3 107.8(11) . .
C5 C4 C9 117.20(15) . .
C5 C4 C3 120.77(15) . .
C9 C4 C3 121.96(16) . .
C4 C5 C6 122.35(17) . .
C4 C5 Cl2 119.93(13) . .
C6 C5 Cl2 117.72(15) . .
C7 C6 C5 119.41(19) . .
C7 C6 H6 120.3 . .
C5 C6 H6 120.3 . .
C8 C7 C6 120.28(17) . .
C8 C7 H7 119.9 . .
C6 C7 H7 119.9 . .
C7 C8 C9 120.24(18) . .
C7 C8 H8 119.9 . .
C9 C8 H8 119.9 . .
C8 C9 C4 120.49(18) . .
C8 C9 C10 118.92(17) . .
C4 C9 C10 120.58(15) . .
O2 C10 C9 121.21(18) . .
O2 C10 C11 120.37(18) . .
C9 C10 C11 118.41(15) . .
C12 C11 C2 121.34(18) . .
C12 C11 C10 118.63(17) . .
C2 C11 C10 119.99(16) . .
C13 C12 C11 120.0(2) . .
C13 C12 H12 120.0 . .
C11 C12 H12 120.0 . .
C14 C13 C12 120.12(19) . .
C14 C13 H13 119.9 . .
C12 C13 H13 119.9 . .
C13 C14 C1 119.52(19) . .
C13 C14 H14 120.2 . .
C1 C14 H14 120.2 . .

loop_
_geom_bond_atom_site_label_1
_geom_bond_atom_site_label_2
_geom_bond_distance
_geom_bond_site_symmetry_2
Cl1 C1 1.740(2) .
Cl2 C5 1.7408(19) .
O1 C3 1.437(2) .
O1 H1O 0.83(3) .
O2 C10 1.227(2) .
C1 C14 1.384(3) .
C1 C2 1.395(2) .
C2 C11 1.400(3) .
C2 C3 1.502(2) .
C3 C4 1.516(2) .
C3 H3 1.02(2) .
C4 C5 1.385(2) .
C4 C9 1.400(3) .
C5 C6 1.385(3) .
C6 C7 1.372(3) .
C6 H6 0.9300 .
C7 C8 1.371(3) .
C7 H7 0.9300 .
C8 C9 1.399(3) .
C8 H8 0.9300 .
C9 C10 1.476(3) .
C10 C11 1.488(3) .
C11 C12 1.388(3) .
C12 C13 1.378(3) .
C12 H12 0.9300 .
C13 C14 1.377(3) .
C13 H13 0.9300 .
C14 H14 0.9300 .

loop_
_geom_torsion_atom_site_label_1
_geom_torsion_atom_site_label_2
_geom_torsion_atom_site_label_3
_geom_torsion_atom_site_label_4
_geom_torsion
_geom_torsion_site_symmetry_1
_geom_torsion_site_symmetry_2
_geom_torsion_site_symmetry_3
_geom_torsion_site_symmetry_4
C14 C1 C2 C11 -1.9(3) . . . .
Cl1 C1 C2 C11 -179.70(13) . . . .
C14 C1 C2 C3 178.83(16) . . . .
Cl1 C1 C2 C3 1.1(2) . . . .
C1 C2 C3 O1 71.85(19) . . . .
C11 C2 C3 O1 -107.33(17) . . . .
C1 C2 C3 C4 -167.06(15) . . . .
C11 C2 C3 C4 13.8(2) . . . .
O1 C3 C4 C5 -71.83(19) . . . .
C2 C3 C4 C5 168.11(15) . . . .
O1 C3 C4 C9 105.01(18) . . . .
C2 C3 C4 C9 -15.1(2) . . . .
C9 C4 C5 C6 0.2(3) . . . .
C3 C4 C5 C6 177.17(17) . . . .
C9 C4 C5 Cl2 179.85(13) . . . .
C3 C4 C5 Cl2 -3.2(2) . . . .
C4 C5 C6 C7 -1.4(3) . . . .
Cl2 C5 C6 C7 178.97(15) . . . .
C5 C6 C7 C8 1.0(3) . . . .
C6 C7 C8 C9 0.5(3) . . . .
C7 C8 C9 C4 -1.7(3) . . . .
C7 C8 C9 C10 177.87(17) . . . .
C5 C4 C9 C8 1.3(2) . . . .
C3 C4 C9 C8 -175.63(15) . . . .
C5 C4 C9 C10 -178.22(16) . . . .
C3 C4 C9 C10 4.8(2) . . . .
C8 C9 C10 O2 6.5(3) . . . .
C4 C9 C10 O2 -174.01(17) . . . .
C8 C9 C10 C11 -171.97(15) . . . .
C4 C9 C10 C11 7.6(2) . . . .
C1 C2 C11 C12 0.8(3) . . . .
C3 C2 C11 C12 179.98(17) . . . .
C1 C2 C11 C10 178.50(15) . . . .
C3 C2 C11 C10 -2.3(2) . . . .
O2 C10 C11 C12 -9.5(3) . . . .
C9 C10 C11 C12 168.91(17) . . . .
O2 C10 C11 C2 172.68(18) . . . .
C9 C10 C11 C2 -8.9(2) . . . .
C2 C11 C12 C13 0.5(3) . . . .
C10 C11 C12 C13 -177.24(17) . . . .
C11 C12 C13 C14 -0.7(3) . . . .
C12 C13 C14 C1 -0.4(3) . . . .
C2 C1 C14 C13 1.8(3) . . . .
Cl1 C1 C14 C13 179.62(16) . . . .
